data_2108216
loop_
_publ_author_name
'Antao, Sytle M.'
'Cruickshank, Laura A.'

_publ_section_title
;
 Crystal structure refinements of tetragonal (OH,F)-rich spessartine and
 henritermierite garnets
;
_journal_coeditor_code PS5068SUP1
_journal_issue 1
_journal_name_full 'Acta Crystallographica Section B'
_journal_page_first 104
_journal_page_last 114
_journal_paper_doi 10.1107/S2052520617018248
_journal_volume 74
_journal_year 2018
_chemical_formula_sum 'Al0.48 Ca24 H32 Mn15.52 O96 Si16.19'
_chemical_formula_weight 3850.57
_space_group_IT_number 142
_symmetry_cell_setting tetragonal
_symmetry_Int_Tables_number 142
_symmetry_space_group_name_Hall '-I 4bd 2c'
_symmetry_space_group_name_H-M 'I 41/a c d :2'
_atom_sites_solution_hydrogens geom
_atom_sites_solution_primary direct
_atom_sites_solution_secondary difmap
_audit_conform_dict_location ftp://ftp.iucr.org/pub/cif_core.dic
_audit_conform_dict_name cif_core.dic
_audit_conform_dict_version 2.4.3
_audit_creation_date 2017-11-14T11:54:21-00:00
_audit_creation_method 'WinGX routine CIF_UPDATE'
_cell_angle_alpha 90
_cell_angle_beta 90
_cell_angle_gamma 90
_cell_formula_units_Z 1
_cell_length_a 12.4908(2)
_cell_length_b 12.4908(2)
_cell_length_c 11.9092(2)
_cell_measurement_reflns_used 8993
_cell_measurement_temperature 293(2)
_cell_measurement_theta_max 65.27
_cell_measurement_theta_min 3.26
_cell_measurement_wavelength 0.71073
_cell_volume 1858.07(5)
_computing_molecular_graphics 'Ortep for Windows (Farrugia, 2012)'
_computing_publication_material 'WinGX publication routines (Farrugia, 2012)'
_computing_structure_refinement 'SHELXL (Sheldrick, 2015)'
_diffrn_ambient_temperature 293(2)
_diffrn_measured_fraction_theta_full 0.968
_diffrn_measured_fraction_theta_max 0.968
_diffrn_measurement_device_type 'Bruker Nonius FR591 Rotating Anode'
_diffrn_radiation_monochromator graphite
_diffrn_radiation_probe x-ray
_diffrn_radiation_type MoK\a
_diffrn_radiation_wavelength 0.71073
_diffrn_reflns_av_R_equivalents 0.0294
_diffrn_reflns_av_unetI/netI 0.0149
_diffrn_reflns_limit_h_max 22
_diffrn_reflns_limit_h_min -20
_diffrn_reflns_limit_k_max 22
_diffrn_reflns_limit_k_min -17
_diffrn_reflns_limit_l_max 21
_diffrn_reflns_limit_l_min -21
_diffrn_reflns_number 17620
_diffrn_reflns_theta_full 39.98
_diffrn_reflns_theta_max 39.98
_diffrn_reflns_theta_min 4.13
_diffrn_standards_number 0
_exptl_absorpt_coefficient_mu 4.634
_exptl_absorpt_correction_type none
_exptl_crystal_colour orange
_exptl_crystal_density_diffrn 3.441
_exptl_crystal_density_method 'not measured'
_exptl_crystal_description 'not given'
_exptl_crystal_F_000 1901
_exptl_crystal_size_max 0.06
_exptl_crystal_size_mid 0.05
_exptl_crystal_size_min 0.05
_refine_diff_density_max 0.44
_refine_diff_density_min -1.361
_refine_diff_density_rms 0.134
_refine_ls_extinction_method none
_refine_ls_goodness_of_fit_ref 1.209
_refine_ls_hydrogen_treatment mixed
_refine_ls_matrix_type full
_refine_ls_number_constraints 0
_refine_ls_number_parameters 52
_refine_ls_number_reflns 1401
_refine_ls_number_restraints 0
_refine_ls_restrained_S_all 1.209
_refine_ls_R_factor_all 0.0227
_refine_ls_R_factor_gt 0.0204
_refine_ls_shift/su_max 0.001
_refine_ls_shift/su_mean 0
_refine_ls_structure_factor_coef Fsqd
_refine_ls_weighting_details 'calc w=1/[\s^2^(Fo^2^)+(0.0183P)^2^+1.1450P] where P=(Fo^2^+2Fc^2^)/3'
_refine_ls_weighting_scheme calc
_refine_ls_wR_factor_gt 0.0428
_refine_ls_wR_factor_ref 0.0432
_reflns_number_gt 1340
_reflns_number_total 1401
_reflns_threshold_expression >2sigma(I)
_cod_data_source_file ps5068sup1.cif
_cod_data_source_block henritermierite
_cod_original_sg_symbol_Hall 'I 41/a c d'
_cod_original_sg_symbol_H-M 'I 41/a c d'
_cod_original_formula_sum 'H32 Al0.48 Ca24 Mn15.52 O96 Si16.19'
_cod_database_code 2108216

loop_
_symmetry_equiv_pos_as_xyz
'x, y, z'
'-x+1/2, -y, z+1/2'
'-y+1/4, x+3/4, z+1/4'
'y+1/4, -x+1/4, z+3/4'
'-x+1/2, y, -z'
'x, -y, -z+1/2'
'y+1/4, x+3/4, -z+3/4'
'-y+1/4, -x+1/4, -z+1/4'
'x+1/2, y+1/2, z+1/2'
'-x+1, -y+1/2, z+1'
'-y+3/4, x+5/4, z+3/4'
'y+3/4, -x+3/4, z+5/4'
'-x+1, y+1/2, -z+1/2'
'x+1/2, -y+1/2, -z+1'
'y+3/4, x+5/4, -z+5/4'
'-y+3/4, -x+3/4, -z+3/4'
'-x, -y, -z'
'x-1/2, y, -z-1/2'
'y-1/4, -x-3/4, -z-1/4'
'-y-1/4, x-1/4, -z-3/4'
'x-1/2, -y, z'
'-x, y, z-1/2'
'-y-1/4, -x-3/4, z-3/4'
'y-1/4, x-1/4, z-1/4'
'-x+1/2, -y+1/2, -z+1/2'
'x, y+1/2, -z'
'y+1/4, -x-1/4, -z+1/4'
'-y+1/4, x+1/4, -z-1/4'
'x, -y+1/2, z+1/2'
'-x+1/2, y+1/2, z'
'-y+1/4, -x-1/4, z-1/4'
'y+1/4, x+1/4, z+1/4'

loop_
_atom_site_label
_atom_site_type_symbol
_atom_site_fract_x
_atom_site_fract_y
_atom_site_fract_z
_atom_site_U_iso_or_equiv
_atom_site_adp_type
_atom_site_occupancy
_atom_site_symmetry_multiplicity
_atom_site_calc_flag
_atom_site_refinement_flags
Mn1 Mn 0 0 0 0.00551(4) Uani 0.97 2 d SP
Al1 Al 0 0 0 0.00551(4) Uani 0.03 2 d SP
Ca1 Ca 0.361703(16) 0 0.25 0.00729(4) Uani 1 2 d S
Ca2 Ca 0 0.25 0.125 0.00877(5) Uani 1 4 d S
Si1 Si 0.11588(2) 0 0.25 0.00520(5) Uani 1 2 d S
O1 O 0.29477(4) 0.71843(4) 0.09656(4) 0.00759(8) Uani 1 1 d .
O2 O 0.15993(4) 0.55486(4) 0.05376(4) 0.00789(8) Uani 1 1 d .
O3 O 0.44285(4) 0.35989(4) 0.02160(5) 0.00923(8) Uani 1 1 d .
Si2 Si 0.5 0.25 0.125 0.012(3) Uiso 0.02 4 d SP
H3 H 0.4292(16) 0.3520(17) 0.0806(19) 0.042(5) Uiso 1 1 d .

loop_
_atom_site_aniso_label
_atom_site_aniso_U_11
_atom_site_aniso_U_22
_atom_site_aniso_U_33
_atom_site_aniso_U_23
_atom_site_aniso_U_13
_atom_site_aniso_U_12
Mn1 0.00596(6) 0.00563(6) 0.00495(6) -0.00064(3) -0.00054(4) 0.00092(4)
Al1 0.00596(6) 0.00563(6) 0.00495(6) -0.00064(3) -0.00054(4) 0.00092(4)
Ca1 0.00642(7) 0.00744(7) 0.00802(7) -0.00092(5) 0 0
Ca2 0.00949(6) 0.00949(6) 0.00732(9) 0 0 -0.00300(7)
Si1 0.00475(9) 0.00602(10) 0.00482(10) -0.00037(7) 0 0
O1 0.00975(18) 0.00728(17) 0.00576(16) -0.00110(13) 0.00013(14) -0.00094(14)
O2 0.00758(17) 0.00845(17) 0.00764(17) 0.00114(14) 0.00077(14) -0.00178(14)
O3 0.01033(19) 0.00817(18) 0.00919(17) -0.00098(15) 0.00259(15) -0.00162(15)

loop_
_atom_type_symbol
_atom_type_description
_atom_type_scat_dispersion_real
_atom_type_scat_dispersion_imag
_atom_type_scat_source
Al Al 0.0645 0.0514 'International Tables Vol C Tables 4.2.6.8 and 6.1.1.4'
Ca Ca 0.2262 0.3064 'International Tables Vol C Tables 4.2.6.8 and 6.1.1.4'
H H 0 0 'International Tables Vol C Tables 4.2.6.8 and 6.1.1.4'
Mn Mn 0.3368 0.7283 'International Tables Vol C Tables 4.2.6.8 and 6.1.1.4'
O O 0.0106 0.006 'International Tables Vol C Tables 4.2.6.8 and 6.1.1.4'
Si Si 0.0817 0.0704 'International Tables Vol C Tables 4.2.6.8 and 6.1.1.4'

loop_
_geom_angle_atom_site_label_1
_geom_angle_atom_site_label_2
_geom_angle_atom_site_label_3
_geom_angle
_geom_angle_site_symmetry_1
_geom_angle_site_symmetry_3
O3 Mn1 O3 180.00(4) 30_545 14_454
O3 Mn1 O1 93.50(2) 30_545 20_656
O3 Mn1 O1 86.50(2) 14_454 20_656
O3 Mn1 O1 86.50(2) 30_545 4_454
O3 Mn1 O1 93.50(2) 14_454 4_454
O1 Mn1 O1 180.000(10) 20_656 4_454
O3 Mn1 O2 89.16(2) 30_545 26_545
O3 Mn1 O2 90.84(2) 14_454 26_545
O1 Mn1 O2 89.99(2) 20_656 26_545
O1 Mn1 O2 90.01(2) 4_454 26_545
O3 Mn1 O2 90.84(2) 30_545 10_454
O3 Mn1 O2 89.16(2) 14_454 10_454
O1 Mn1 O2 90.01(2) 20_656 10_454
O1 Mn1 O2 89.99(2) 4_454 10_454
O2 Mn1 O2 180.00(4) 26_545 10_454
O3 Mn1 Ca1 44.278(17) 30_545 4_554
O3 Mn1 Ca1 135.722(17) 14_454 4_554
O1 Mn1 Ca1 86.125(15) 20_656 4_554
O1 Mn1 Ca1 93.875(15) 4_454 4_554
O2 Mn1 Ca1 45.590(14) 26_545 4_554
O2 Mn1 Ca1 134.410(14) 10_454 4_554
O3 Mn1 Ca1 135.722(17) 30_545 20_556
O3 Mn1 Ca1 44.278(17) 14_454 20_556
O1 Mn1 Ca1 93.875(15) 20_656 20_556
O1 Mn1 Ca1 86.125(15) 4_454 20_556
O2 Mn1 Ca1 134.410(14) 26_545 20_556
O2 Mn1 Ca1 45.590(14) 10_454 20_556
Ca1 Mn1 Ca1 180 4_554 20_556
O3 Mn1 Ca1 85.920(17) 30_545 2_554
O3 Mn1 Ca1 94.080(17) 14_454 2_554
O1 Mn1 Ca1 135.123(15) 20_656 2_554
O1 Mn1 Ca1 44.877(15) 4_454 2_554
O2 Mn1 Ca1 45.152(13) 26_545 2_554
O2 Mn1 Ca1 134.848(13) 10_454 2_554
Ca1 Mn1 Ca1 62.729(3) 4_554 2_554
Ca1 Mn1 Ca1 117.271(3) 20_556 2_554
O3 Mn1 Ca1 94.080(17) 30_545 18_556
O3 Mn1 Ca1 85.920(17) 14_454 18_556
O1 Mn1 Ca1 44.877(15) 20_656 18_556
O1 Mn1 Ca1 135.123(15) 4_454 18_556
O2 Mn1 Ca1 134.848(13) 26_545 18_556
O2 Mn1 Ca1 45.152(13) 10_454 18_556
Ca1 Mn1 Ca1 117.271(3) 4_554 18_556
Ca1 Mn1 Ca1 62.729(3) 20_556 18_556
Ca1 Mn1 Ca1 180 2_554 18_556
O3 Mn1 Ca2 140.366(16) 30_545 .
O3 Mn1 Ca2 39.634(16) 14_454 .
O1 Mn1 Ca2 48.571(15) 20_656 .
O1 Mn1 Ca2 131.429(15) 4_454 .
O2 Mn1 Ca2 81.057(13) 26_545 .
O2 Mn1 Ca2 98.943(13) 10_454 .
Ca1 Mn1 Ca2 111.607(3) 4_554 .
Ca1 Mn1 Ca2 68.393(3) 20_556 .
Ca1 Mn1 Ca2 111.8520(10) 2_554 .
Ca1 Mn1 Ca2 68.1480(10) 18_556 .
O3 Mn1 Ca2 39.634(16) 30_545 17
O3 Mn1 Ca2 140.366(16) 14_454 17
O1 Mn1 Ca2 131.429(15) 20_656 17
O1 Mn1 Ca2 48.571(15) 4_454 17
O2 Mn1 Ca2 98.943(13) 26_545 17
O2 Mn1 Ca2 81.057(13) 10_454 17
Ca1 Mn1 Ca2 68.393(3) 4_554 17
Ca1 Mn1 Ca2 111.607(3) 20_556 17
Ca1 Mn1 Ca2 68.1480(10) 2_554 17
Ca1 Mn1 Ca2 111.8520(10) 18_556 17
Ca2 Mn1 Ca2 180 . 17
O3 Ca1 O3 163.33(3) 20_656 23_666
O3 Ca1 O2 68.937(17) 20_656 30_545
O3 Ca1 O2 113.038(17) 23_666 30_545
O3 Ca1 O2 113.038(17) 20_656 25
O3 Ca1 O2 68.937(17) 23_666 25
O2 Ca1 O2 167.34(2) 30_545 25
O3 Ca1 O2 123.184(18) 20_656 20_656
O3 Ca1 O2 72.469(17) 23_666 20_656
O2 Ca1 O2 77.619(19) 30_545 20_656
O2 Ca1 O2 91.558(13) 25 20_656
O3 Ca1 O2 72.469(17) 20_656 23_666
O3 Ca1 O2 123.184(18) 23_666 23_666
O2 Ca1 O2 91.558(13) 30_545 23_666
O2 Ca1 O2 77.619(19) 25 23_666
O2 Ca1 O2 63.78(2) 20_656 23_666
O3 Ca1 O1 72.696(17) 20_656 3_645
O3 Ca1 O1 92.819(18) 23_666 3_645
O2 Ca1 O1 118.296(17) 30_545 3_645
O2 Ca1 O1 73.431(16) 25 3_645
O2 Ca1 O1 162.203(17) 20_656 3_645
O2 Ca1 O1 120.150(16) 23_666 3_645
O3 Ca1 O1 92.819(18) 20_656 8_655
O3 Ca1 O1 72.696(17) 23_666 8_655
O2 Ca1 O1 73.431(16) 30_545 8_655
O2 Ca1 O1 118.296(17) 25 8_655
O2 Ca1 O1 120.150(16) 20_656 8_655
O2 Ca1 O1 162.203(17) 23_666 8_655
O1 Ca1 O1 62.15(2) 3_645 8_655
O3 Ca1 Si1 98.333(13) 20_656 .
O3 Ca1 Si1 98.333(13) 23_666 .
O2 Ca1 Si1 83.670(12) 30_545 .
O2 Ca1 Si1 83.670(12) 25 .
O2 Ca1 Si1 31.890(12) 20_656 .
O2 Ca1 Si1 31.890(12) 23_666 .
O1 Ca1 Si1 148.924(12) 3_645 .
O1 Ca1 Si1 148.924(12) 8_655 .
O3 Ca1 Si1 81.667(13) 20_656 18_656
O3 Ca1 Si1 81.667(13) 23_666 18_656
O2 Ca1 Si1 96.330(12) 30_545 18_656
O2 Ca1 Si1 96.330(12) 25 18_656
O2 Ca1 Si1 148.110(12) 20_656 18_656
O2 Ca1 Si1 148.110(12) 23_666 18_656
O1 Ca1 Si1 31.076(12) 3_645 18_656
O1 Ca1 Si1 31.076(12) 8_655 18_656
Si1 Ca1 Si1 180 . 18_656
O3 Ca1 Mn1 163.212(14) 20_656 3_545
O3 Ca1 Mn1 32.951(13) 23_666 3_545
O2 Ca1 Mn1 102.143(12) 30_545 3_545
O2 Ca1 Mn1 72.524(12) 25 3_545
O2 Ca1 Mn1 40.042(12) 20_656 3_545
O2 Ca1 Mn1 94.177(13) 23_666 3_545
O1 Ca1 Mn1 123.745(12) 3_645 3_545
O1 Ca1 Mn1 98.239(12) 8_655 3_545
Si1 Ca1 Mn1 65.924(3) . 3_545
Si1 Ca1 Mn1 114.076(3) 18_656 3_545
O3 Ca1 Al1 163.212(14) 20_656 3_545
O3 Ca1 Al1 32.951(13) 23_666 3_545
O2 Ca1 Al1 102.143(12) 30_545 3_545
O2 Ca1 Al1 72.524(12) 25 3_545
O2 Ca1 Al1 40.042(12) 20_656 3_545
O2 Ca1 Al1 94.177(13) 23_666 3_545
O1 Ca1 Al1 123.745(12) 3_645 3_545
O1 Ca1 Al1 98.239(12) 8_655 3_545
Si1 Ca1 Al1 65.924(3) . 3_545
Si1 Ca1 Al1 114.076(3) 18_656 3_545
Mn1 Ca1 Al1 0 3_545 3_545
O3 Ca2 O3 156.96(3) 14_454 12_454
O3 Ca2 O3 83.09(3) 14_454 5
O3 Ca2 O3 101.54(3) 12_454 5
O3 Ca2 O3 101.54(3) 14_454 3_545
O3 Ca2 O3 83.09(3) 12_454 3_545
O3 Ca2 O3 156.96(3) 5 3_545
O3 Ca2 O1 72.053(17) 14_454 21_565
O3 Ca2 O1 128.862(17) 12_454 21_565
O3 Ca2 O1 96.563(17) 5 21_565
O3 Ca2 O1 64.303(17) 3_545 21_565
O3 Ca2 O1 128.862(17) 14_454 27_465
O3 Ca2 O1 72.053(17) 12_454 27_465
O3 Ca2 O1 64.303(17) 5 27_465
O3 Ca2 O1 96.563(17) 3_545 27_465
O1 Ca2 O1 73.82(2) 21_565 27_465
O3 Ca2 O1 96.563(17) 14_454 30_545
O3 Ca2 O1 64.303(17) 12_454 30_545
O3 Ca2 O1 72.053(17) 5 30_545
O3 Ca2 O1 128.862(17) 3_545 30_545
O1 Ca2 O1 165.12(2) 21_565 30_545
O1 Ca2 O1 108.19(2) 27_465 30_545
O3 Ca2 O1 64.303(17) 14_454 20_656
O3 Ca2 O1 96.563(17) 12_454 20_656
O3 Ca2 O1 128.862(17) 5 20_656
O3 Ca2 O1 72.053(17) 3_545 20_656
O1 Ca2 O1 108.19(2) 21_565 20_656
O1 Ca2 O1 165.12(2) 27_465 20_656
O1 Ca2 O1 73.82(2) 30_545 20_656
O3 Ca2 Si2 41.545(14) 14_454 5
O3 Ca2 Si2 138.455(14) 12_454 5
O3 Ca2 Si2 41.545(14) 5 5
O3 Ca2 Si2 138.455(14) 3_545 5
O1 Ca2 Si2 82.560(11) 21_565 5
O1 Ca2 Si2 97.440(11) 27_465 5
O1 Ca2 Si2 82.560(11) 30_545 5
O1 Ca2 Si2 97.440(11) 20_656 5
O3 Ca2 Si2 138.455(14) 14_454 25
O3 Ca2 Si2 41.545(14) 12_454 25
O3 Ca2 Si2 138.455(14) 5 25
O3 Ca2 Si2 41.545(14) 3_545 25
O1 Ca2 Si2 97.440(11) 21_565 25
O1 Ca2 Si2 82.560(11) 27_465 25
O1 Ca2 Si2 97.440(11) 30_545 25
O1 Ca2 Si2 82.560(11) 20_656 25
Si2 Ca2 Si2 180 5 25
O3 Ca2 Mn1 31.439(13) 14_454 .
O3 Ca2 Mn1 126.748(13) 12_454 .
O3 Ca2 Mn1 102.067(13) 5 .
O3 Ca2 Mn1 92.627(14) 3_545 .
O1 Ca2 Mn1 94.609(11) 21_565 .
O1 Ca2 Mn1 160.118(11) 27_465 .
O1 Ca2 Mn1 78.942(11) 30_545 .
O1 Ca2 Mn1 34.009(11) 20_656 .
Si2 Ca2 Mn1 64.5120(10) 5 .
Si2 Ca2 Mn1 115.4880(10) 25 .
O2 Si1 O2 105.18(4) 23_666 20_656
O2 Si1 O1 115.21(3) 23_666 20_656
O2 Si1 O1 110.28(2) 20_656 20_656
O2 Si1 O1 110.28(2) 23_666 23_666
O2 Si1 O1 115.21(3) 20_656 23_666
O1 Si1 O1 101.05(4) 20_656 23_666
O2 Si1 Ca1 52.59(2) 23_666 .
O2 Si1 Ca1 52.59(2) 20_656 .
O1 Si1 Ca1 129.475(19) 20_656 .
O1 Si1 Ca1 129.475(19) 23_666 .
O2 Si1 Ca1 127.41(2) 23_666 18_556
O2 Si1 Ca1 127.41(2) 20_656 18_556
O1 Si1 Ca1 50.525(19) 20_656 18_556
O1 Si1 Ca1 50.525(19) 23_666 18_556
Ca1 Si1 Ca1 180 . 18_556
Si1 O1 Mn1 132.99(3) 27_565 3
Si1 O1 Al1 132.99(3) 27_565 3
Mn1 O1 Al1 0 3 3
Si1 O1 Ca1 98.40(2) 27_565 4_564
Mn1 O1 Ca1 101.36(2) 3 4_564
Al1 O1 Ca1 101.36(2) 3 4_564
Si1 O1 Ca2 121.10(3) 27_565 27_565
Mn1 O1 Ca2 97.420(19) 3 27_565
Al1 O1 Ca2 97.420(19) 3 27_565
Ca1 O1 Ca2 98.757(17) 4_564 27_565
Si1 O2 Mn1 134.39(3) 27_565 10_454
Si1 O2 Al1 134.39(3) 27_565 10_454
Mn1 O2 Al1 0 10_454 10_454
Si1 O2 Ca1 128.37(3) 27_565 25
Mn1 O2 Ca1 95.167(18) 10_454 25
Al1 O2 Ca1 95.167(18) 10_454 25
Si1 O2 Ca1 95.52(2) 27_565 27_565
Mn1 O2 Ca1 94.368(19) 10_454 27_565
Al1 O2 Ca1 94.368(19) 10_454 27_565
Ca1 O2 Ca1 93.576(17) 25 27_565
Al1 O3 Mn1 0 14_554 14_554
Al1 O3 Si2 125.86(3) 14_554 .
Mn1 O3 Si2 125.86(3) 14_554 .
Al1 O3 Ca2 108.93(2) 14_554 11_544
Mn1 O3 Ca2 108.93(2) 14_554 11_544
Si2 O3 Ca2 86.97(2) . 11_544
Al1 O3 Ca1 102.77(2) 14_554 27_565
Mn1 O3 Ca1 102.77(2) 14_554 27_565
Si2 O3 Ca1 121.42(2) . 27_565
Ca2 O3 Ca1 107.92(2) 11_544 27_565
Al1 O3 H3 110.0(16) 14_554 .
Mn1 O3 H3 110.0(16) 14_554 .
Si2 O3 H3 52.4(16) . .
Ca2 O3 H3 135.4(16) 11_544 .
Ca1 O3 H3 83.8(16) 27_565 .
O3 Si2 O3 112.817(16) 27_565 10_554
O3 Si2 O3 102.97(3) 27_565 20_656
O3 Si2 O3 112.817(16) 10_554 20_656
O3 Si2 O3 112.817(16) 27_565 .
O3 Si2 O3 102.97(3) 10_554 .
O3 Si2 O3 112.817(16) 20_656 .
O3 Si2 Ca2 128.516(16) 27_565 11_544
O3 Si2 Ca2 51.484(15) 10_554 11_544
O3 Si2 Ca2 128.516(15) 20_656 11_544
O3 Si2 Ca2 51.484(15) . 11_544
O3 Si2 Ca2 51.484(16) 27_565 25
O3 Si2 Ca2 128.516(15) 10_554 25
O3 Si2 Ca2 51.484(15) 20_656 25
O3 Si2 Ca2 128.516(15) . 25
Ca2 Si2 Ca2 180 11_544 25
O3 Si2 H3 107.2(7) 27_565 .
O3 Si2 H3 122.2(8) 10_554 .
O3 Si2 H3 96.2(7) 20_656 .
O3 Si2 H3 20.7(8) . .
Ca2 Si2 H3 71.2(8) 11_544 .
Ca2 Si2 H3 108.8(8) 25 .

loop_
_geom_bond_atom_site_label_1
_geom_bond_atom_site_label_2
_geom_bond_distance
_geom_bond_site_symmetry_2
Mn1 O3 1.9075(5) 30_545
Mn1 O3 1.9075(5) 14_454
Mn1 O1 1.9513(5) 20_656
Mn1 O1 1.9513(5) 4_454
Mn1 O2 2.2068(5) 26_545
Mn1 O2 2.2068(5) 10_454
Mn1 Ca1 3.4202 4_554
Mn1 Ca1 3.4202 20_556
Mn1 Ca1 3.44214(11) 2_554
Mn1 Ca1 3.44214(11) 18_556
Mn1 Ca2 3.4594 .
Mn1 Ca2 3.4594 17
Ca1 O3 2.4484(6) 20_656
Ca1 O3 2.4484(6) 23_666
Ca1 O2 2.4504(5) 30_545
Ca1 O2 2.4504(5) 25
Ca1 O2 2.4504(5) 20_656
Ca1 O2 2.4504(5) 23_666
Ca1 O1 2.4773(5) 3_645
Ca1 O1 2.4773(5) 8_655
Ca1 Si1 3.0705(3) .
Ca1 Si1 3.1749(3) 18_656
Ca1 Mn1 3.4202 3_545
Ca1 Al1 3.4202 3_545
Ca2 O3 2.3328(5) 14_454
Ca2 O3 2.3328(5) 12_454
Ca2 O3 2.3328(5) 5
Ca2 O3 2.3328(5) 3_545
Ca2 O1 2.6157(5) 21_565
Ca2 O1 2.6157(5) 27_465
Ca2 O1 2.6157(5) 30_545
Ca2 O1 2.6157(5) 20_656
Ca2 Si2 2.9773 5
Ca2 Si2 2.9773 25
Si1 O2 1.6297(5) 23_666
Si1 O2 1.6297(5) 20_656
Si1 O1 1.6566(5) 20_656
Si1 O1 1.6566(5) 23_666
Si1 Ca1 3.1749(3) 18_556
O1 Si1 1.6566(5) 27_565
O1 Mn1 1.9513(5) 3
O1 Al1 1.9513(5) 3
O1 Ca1 2.4773(5) 4_564
O1 Ca2 2.6157(5) 27_565
O2 Si1 1.6297(5) 27_565
O2 Mn1 2.2068(5) 10_454
O2 Al1 2.2068(5) 10_454
O2 Ca1 2.4504(5) 25
O2 Ca1 2.4504(5) 27_565
O3 Al1 1.9075(5) 14_554
O3 Mn1 1.9075(5) 14_554
O3 Si2 1.9773(6) .
O3 Ca2 2.3328(5) 11_544
O3 Ca1 2.4484(5) 27_565
O3 H3 0.73(2) .
Si2 O3 1.9773(6) 27_565
Si2 O3 1.9773(6) 10_554
Si2 O3 1.9773(6) 20_656
Si2 Ca2 2.9773 11_544
Si2 Ca2 2.9773 25
Si2 H3 1.64(2) .

_cod_database_fobs_code 2108216
